data_4103731
loop_
_publ_author_name
'Kenneth E. Maly'
'Thierry Maris'
'James D. Wuest'

_publ_section_title
;
 Engineering Hydrogen-Bonded Molecular Crystals Built from Derivatives of
 Hexaphenylbenzene and Related Compounds
;
_journal_name_full 'J. Am. Chem. Soc.'
_journal_page_first 4306
_journal_page_last 4322
_journal_paper_doi 10.1021/ja067571x
_journal_volume 129
_journal_year 2007
_chemical_compound_source 'Synthesized by the authors. See text'
_chemical_formula_moiety 'C60 H48 N30, 12(C2 H6 O S), 12 (C6 H6)'
_chemical_formula_sum 'C156 H192 N30 O12 S12'
_chemical_formula_weight 3064.12
_chemical_name_systematic
; 
 ? 
;
_space_group_IT_number 148
_symmetry_cell_setting trigonal
_symmetry_space_group_name_Hall '-R 3'
_symmetry_space_group_name_H-M 'R -3 :H'
_atom_sites_solution_hydrogens geom
_atom_sites_solution_primary direct
_atom_sites_solution_secondary difmap
_audit_creation_method SHELXL-97
_cell_angle_alpha 90.0
_cell_angle_beta 90.0
_cell_angle_gamma 120.0
_cell_formula_units_Z 3
_cell_length_a 38.6740(9)
_cell_length_b 38.6740(9)
_cell_length_c 10.010(3)
_cell_measurement_reflns_used 8762
_cell_measurement_temperature 100(2)
_cell_measurement_theta_max 60.98
_cell_measurement_theta_min 2.28
_cell_volume 12966(4)
_computing_cell_refinement 'SMART (Bruker, 1999)'
_computing_data_collection 'SMART (Bruker, 1999)'
_computing_data_reduction 'SAINT (Bruker, 1999)'
_computing_molecular_graphics 'SHELXTL (Bruker, 1997)'
_computing_publication_material 'UdMX (local program)'
_computing_structure_refinement 'SHELXL97 (Sheldrick, 1997)'
_computing_structure_solution 'SHELXS97 (Sheldrick, 1997)'
_diffrn_ambient_temperature 100(2)
_diffrn_detector_area_resol_mean 5.5
_diffrn_measured_fraction_theta_full 0.994
_diffrn_measured_fraction_theta_max 0.994
_diffrn_measurement_device_type 'Bruker AXS Smart 4K/Platform'
_diffrn_measurement_method \w
_diffrn_radiation_monochromator graphite
_diffrn_radiation_source 'Sealed Tube'
_diffrn_radiation_type CuK\a
_diffrn_radiation_wavelength 1.54178
_diffrn_reflns_av_R_equivalents 0.031
_diffrn_reflns_av_sigmaI/netI 0.0318
_diffrn_reflns_limit_h_max 46
_diffrn_reflns_limit_h_min -46
_diffrn_reflns_limit_k_max 46
_diffrn_reflns_limit_k_min -46
_diffrn_reflns_limit_l_max 11
_diffrn_reflns_limit_l_min -11
_diffrn_reflns_number 42794
_diffrn_reflns_theta_full 68.13
_diffrn_reflns_theta_max 68.13
_diffrn_reflns_theta_min 2.28
_diffrn_standards_decay_% -0.52
_diffrn_standards_number 195
_exptl_absorpt_coefficient_mu 1.912
_exptl_absorpt_correction_T_max 0.9100
_exptl_absorpt_correction_T_min 0.8300
_exptl_absorpt_correction_type multi-scan
_exptl_absorpt_process_details 'Sadabs (Sheldrick,1996)'
_exptl_crystal_colour Colourless
_exptl_crystal_density_diffrn 1.177
_exptl_crystal_density_method 'not measured'
_exptl_crystal_description block
_exptl_crystal_F_000 4878
_exptl_crystal_size_max 0.10
_exptl_crystal_size_mid 0.05
_exptl_crystal_size_min 0.05
_refine_diff_density_max 0.296
_refine_diff_density_min -0.159
_refine_diff_density_rms 0.046
_refine_ls_extinction_method none
_refine_ls_goodness_of_fit_ref 1.028
_refine_ls_hydrogen_treatment constr
_refine_ls_matrix_type full
_refine_ls_number_parameters 275
_refine_ls_number_reflns 5226
_refine_ls_number_restraints 3
_refine_ls_restrained_S_all 1.028
_refine_ls_R_factor_all 0.0631
_refine_ls_R_factor_gt 0.0587
_refine_ls_shift/su_max 0.001
_refine_ls_shift/su_mean 0.000
_refine_ls_structure_factor_coef Fsqd
_refine_ls_weighting_details 'calc w=1/[\s^2^(Fo^2^)+(0.0650P)^2^] where P=(Fo^2^+2Fc^2^)/3'
_refine_ls_weighting_scheme calc
_refine_ls_wR_factor_gt 0.1369
_refine_ls_wR_factor_ref 0.1374
_reflns_number_gt 3023
_reflns_number_total 5226
_reflns_threshold_expression I>2\s(I)
_cod_data_source_file deposit.cif
_cod_data_source_block jiw835
_cod_original_sg_symbol_H-M R-3
_cod_database_code 4103731

loop_
_symmetry_equiv_pos_as_xyz
'x, y, z'
'-y, x-y, z'
'-x+y, -x, z'
'x+2/3, y+1/3, z+1/3'
'-y+2/3, x-y+1/3, z+1/3'
'-x+y+2/3, -x+1/3, z+1/3'
'x+1/3, y+2/3, z+2/3'
'-y+1/3, x-y+2/3, z+2/3'
'-x+y+1/3, -x+2/3, z+2/3'
'-x, -y, -z'
'y, -x+y, -z'
'x-y, x, -z'
'-x+2/3, -y+1/3, -z+1/3'
'y+2/3, -x+y+1/3, -z+1/3'
'x-y+2/3, x+1/3, -z+1/3'
'-x+1/3, -y+2/3, -z+2/3'
'y+1/3, -x+y+2/3, -z+2/3'
'x-y+1/3, x+2/3, -z+2/3'

loop_
_atom_site_label
_atom_site_type_symbol
_atom_site_fract_x
_atom_site_fract_y
_atom_site_fract_z
_atom_site_U_iso_or_equiv
_atom_site_adp_type
_atom_site_occupancy
_atom_site_symmetry_multiplicity
_atom_site_calc_flag
_atom_site_refinement_flags
_atom_site_disorder_assembly
_atom_site_disorder_group
C1 C 0.97893(3) 0.02084(3) 0.50015(11) 0.0332(3) Uani 1 1 d . . .
C2 C 0.95685(3) 0.04318(3) 0.50050(12) 0.0367(3) Uani 1 1 d . . .
C3 C 0.95871(10) 0.06588(9) 0.6132(3) 0.0516(8) Uani 0.533(3) 1 d P A 1
H3 H 0.9732 0.0657 0.6895 0.062 Uiso 0.53 1 calc P A 1
C4 C 0.94012(9) 0.08819(9) 0.6157(3) 0.0507(8) Uani 0.533(3) 1 d P A 1
H4 H 0.9439 0.1053 0.6890 0.061 Uiso 0.53 1 calc P A 1
C3B C 0.93340(9) 0.04044(9) 0.6117(3) 0.0387(8) Uani 0.467(3) 1 d P A 2
H3B H 0.9321 0.0244 0.6855 0.046 Uiso 0.47 1 calc P A 2
C4B C 0.91215(10) 0.06056(10) 0.6165(3) 0.0470(9) Uani 0.467(3) 1 d P A 2
H4B H 0.8959 0.0578 0.6914 0.056 Uiso 0.47 1 calc P A 2
C5 C 0.91515(4) 0.08541(4) 0.50745(14) 0.0487(4) Uani 1 1 d . . .
C6 C 0.91370(11) 0.06356(12) 0.3980(3) 0.0555(9) Uani 0.533(3) 1 d P A 1
H6 H 0.8987 0.0631 0.3220 0.067 Uiso 0.53 1 calc P A 1
C7 C 0.93317(9) 0.04264(10) 0.3959(2) 0.0409(7) Uani 0.533(3) 1 d P A 1
H7 H 0.9305 0.0269 0.3194 0.049 Uiso 0.53 1 calc P A 1
C6B C 0.93614(12) 0.08651(11) 0.3987(3) 0.0470(9) Uani 0.467(3) 1 d P A 2
H6B H 0.9363 0.1012 0.3225 0.056 Uiso 0.47 1 calc P A 2
C7B C 0.95743(10) 0.06673(10) 0.3958(3) 0.0369(8) Uani 0.467(3) 1 d P A 2
H7B H 0.9731 0.0694 0.3191 0.044 Uiso 0.47 1 calc P A 2
C8 C 0.89299(4) 0.10736(4) 0.51627(17) 0.0592(4) Uani 1 1 d . A .
C9 C 0.86535(5) 0.13504(5) 0.64055(18) 0.0753(5) Uani 1 1 d . A .
C10 C 0.86299(5) 0.13699(5) 0.41732(19) 0.0739(5) Uani 1 1 d . A .
N1 N 0.88282(4) 0.11738(4) 0.40054(12) 0.0635(4) Uani 1 1 d . . .
N2 N 0.88493(4) 0.11457(4) 0.63684(13) 0.0735(4) Uani 1 1 d . . .
N3 N 0.85285(4) 0.14636(4) 0.53475(14) 0.0764(4) Uani 1 1 d . . .
N4 N 0.85619(6) 0.14360(6) 0.75931(16) 0.1112(6) Uani 1 1 d . . .
H4A H 0.8425 0.1561 0.7646 0.133 Uiso 1 1 calc . . .
H4C H 0.8638 0.1367 0.8326 0.133 Uiso 1 1 calc . . .
N5 N 0.85254(5) 0.14919(6) 0.30729(16) 0.1083(6) Uani 1 1 d . . .
H5A H 0.8588 0.1442 0.2280 0.130 Uiso 1 1 calc . . .
H5B H 0.8394 0.1622 0.3142 0.130 Uiso 1 1 calc . . .
C20 C 0.02424(15) 0.15240(16) 1.1365(3) 0.143(2) Uani 0.543(3) 1 d PG B 1
H20 H 0.0247 0.1535 1.2313 0.172 Uiso 0.54 1 calc P B 1
C21 C -0.00780(11) 0.12115(13) 1.0707(4) 0.105(2) Uani 0.543(3) 1 d PG B 1
H21 H -0.0293 0.1009 1.1206 0.126 Uiso 0.54 1 calc P B 1
C22 C -0.00840(10) 0.11953(11) 0.9320(5) 0.0855(16) Uani 0.543(3) 1 d PG B 1
H22 H -0.0303 0.0982 0.8870 0.103 Uiso 0.54 1 calc P B 1
C23 C 0.02303(12) 0.14916(14) 0.8590(3) 0.1054(14) Uani 0.543(3) 1 d PG B 1
H23 H 0.0226 0.1480 0.7641 0.126 Uiso 0.54 1 calc P B 1
C24 C 0.05507(10) 0.18042(11) 0.9247(5) 0.151(2) Uani 0.543(3) 1 d PG B 1
H24 H 0.0766 0.2007 0.8748 0.181 Uiso 0.54 1 calc P B 1
C25 C 0.05568(11) 0.18204(12) 1.0635(5) 0.175(3) Uani 0.543(3) 1 d PG B 1
H25 H 0.0776 0.2034 1.1084 0.210 Uiso 0.54 1 calc P B 1
C26 C -0.02196(12) 0.12784(12) 1.1401(3) 0.1043(18) Uani 0.457(3) 1 d PG B 2
H26 H -0.0219 0.1284 1.2350 0.125 Uiso 0.46 1 calc P B 2
C27 C -0.05334(10) 0.12702(12) 1.0697(5) 0.133(2) Uani 0.457(3) 1 d PG B 2
H27 H -0.0747 0.1270 1.1165 0.160 Uiso 0.46 1 calc P B 2
C28 C -0.05343(11) 0.12623(12) 0.9309(5) 0.151(3) Uani 0.457(3) 1 d PG B 2
H28 H -0.0749 0.1257 0.8828 0.181 Uiso 0.46 1 calc P B 2
C29 C -0.02214(14) 0.12627(12) 0.8625(3) 0.1012(17) Uani 0.457(3) 1 d PG B 2
H29 H -0.0222 0.1257 0.7676 0.121 Uiso 0.46 1 calc P B 2
C30 C 0.00924(11) 0.12709(14) 0.9329(5) 0.095(2) Uani 0.457(3) 1 d PG B 2
H30 H 0.0306 0.1271 0.8861 0.114 Uiso 0.46 1 calc P B 2
C31 C 0.00933(10) 0.12788(14) 1.0717(5) 0.087(2) Uani 0.457(3) 1 d PG B 2
H31 H 0.0308 0.1284 1.1198 0.105 Uiso 0.46 1 calc P B 2
S40 S 0.92558(5) 0.19967(6) 1.03707(16) 0.2694(7) Uiso 1 1 d D C 1
O40 O 0.88436(9) 0.16347(9) 1.0332(3) 0.2335(11) Uiso 1 1 d D C 1
C40 C 0.9498(3) 0.24751(18) 0.9623(9) 0.471(5) Uiso 1 1 d D C 1
H40A H 0.9345 0.2610 0.9805 0.706 Uiso 1 1 calc R C 1
H40B H 0.9515 0.2447 0.8656 0.706 Uiso 1 1 calc R C 1
H40C H 0.9767 0.2633 0.9994 0.706 Uiso 1 1 calc R C 1
C41 C 0.95561(18) 0.1821(2) 0.9650(6) 0.359(3) Uiso 1 1 d D C 1
H41A H 0.9523 0.1588 1.0150 0.538 Uiso 1 1 calc R C 1
H41B H 0.9837 0.2032 0.9680 0.538 Uiso 1 1 calc R C 1
H41C H 0.9476 0.1745 0.8719 0.538 Uiso 1 1 calc R C 1

loop_
_atom_site_aniso_label
_atom_site_aniso_U_11
_atom_site_aniso_U_22
_atom_site_aniso_U_33
_atom_site_aniso_U_23
_atom_site_aniso_U_13
_atom_site_aniso_U_12
C1 0.0266(5) 0.0253(5) 0.0481(7) 0.0001(5) -0.0001(5) 0.0134(4)
C2 0.0269(6) 0.0253(5) 0.0589(8) -0.0021(6) -0.0007(6) 0.0139(5)
C3 0.0464(19) 0.0458(18) 0.076(2) -0.0166(14) -0.0142(14) 0.0329(17)
C4 0.0471(18) 0.0446(17) 0.0701(19) -0.0034(13) -0.0048(13) 0.0302(16)
C3B 0.0278(16) 0.0332(18) 0.0640(19) 0.0095(13) 0.0087(13) 0.0219(15)
C4B 0.051(2) 0.053(2) 0.0560(19) -0.0015(15) 0.0006(14) 0.0401(19)
C5 0.0485(8) 0.0447(7) 0.0668(10) 0.0038(7) 0.0041(7) 0.0335(6)
C6 0.053(2) 0.065(2) 0.063(2) -0.0118(17) -0.0064(16) 0.0401(19)
C7 0.0377(16) 0.0457(18) 0.0481(16) 0.0009(12) 0.0020(12) 0.0275(15)
C6B 0.046(2) 0.0436(19) 0.059(2) 0.0011(16) 0.0032(17) 0.0285(17)
C7B 0.0390(19) 0.0354(17) 0.0465(18) 0.0002(13) 0.0018(13) 0.0263(16)
C8 0.0606(9) 0.0580(9) 0.0784(12) 0.0002(8) 0.0028(8) 0.0441(8)
C9 0.0943(12) 0.0977(13) 0.0682(12) -0.0046(9) -0.0018(9) 0.0737(11)
C10 0.0782(11) 0.0817(11) 0.0872(13) -0.0013(9) -0.0033(9) 0.0589(10)
N1 0.0754(8) 0.0745(8) 0.0716(9) 0.0020(6) -0.0017(7) 0.0606(7)
N2 0.1019(10) 0.0987(10) 0.0629(9) -0.0033(7) -0.0033(7) 0.0824(9)
N3 0.1002(10) 0.0978(10) 0.0710(10) 0.0000(8) 0.0087(8) 0.0794(9)
N4 0.1682(17) 0.1615(16) 0.0779(11) 0.0040(10) 0.0048(11) 0.1379(15)
N5 0.1564(15) 0.1570(16) 0.0882(11) 0.0021(10) -0.0006(10) 0.1360(14)
C20 0.110(4) 0.127(5) 0.184(6) -0.039(4) 0.010(4) 0.054(4)
C21 0.099(4) 0.098(4) 0.128(6) -0.002(3) -0.024(4) 0.056(3)
C22 0.076(4) 0.082(3) 0.103(5) -0.008(3) 0.005(3) 0.043(3)
C23 0.112(4) 0.095(3) 0.101(3) 0.016(3) 0.005(3) 0.046(3)
C24 0.107(4) 0.145(5) 0.158(5) 0.017(4) -0.024(3) 0.030(3)
C25 0.164(6) 0.116(4) 0.257(7) -0.094(5) -0.121(6) 0.080(4)
C26 0.092(4) 0.141(4) 0.102(4) -0.030(3) 0.002(3) 0.075(3)
C27 0.100(4) 0.142(5) 0.161(5) -0.026(4) 0.002(4) 0.063(4)
C28 0.150(6) 0.132(5) 0.181(6) 0.025(5) -0.058(5) 0.078(4)
C29 0.087(4) 0.113(4) 0.118(4) 0.006(3) -0.002(3) 0.061(3)
C30 0.067(4) 0.073(4) 0.123(6) -0.003(4) -0.005(4) 0.019(3)
C31 0.078(4) 0.093(5) 0.110(6) 0.049(4) 0.022(4) 0.057(4)

loop_
_atom_type_symbol
_atom_type_description
_atom_type_scat_dispersion_real
_atom_type_scat_dispersion_imag
_atom_type_scat_source
C C 0.0181 0.0091 'International Tables Vol C Tables 4.2.6.8 and 6.1.1.4'
H H 0.0000 0.0000 'International Tables Vol C Tables 4.2.6.8 and 6.1.1.4'
N N 0.0311 0.0180 'International Tables Vol C Tables 4.2.6.8 and 6.1.1.4'
O O 0.0492 0.0322 'International Tables Vol C Tables 4.2.6.8 and 6.1.1.4'
S S 0.3331 0.5567 'International Tables Vol C Tables 4.2.6.8 and 6.1.1.4'

loop_
_geom_angle_atom_site_label_1
_geom_angle_atom_site_label_2
_geom_angle_atom_site_label_3
_geom_angle_site_symmetry_1
_geom_angle_site_symmetry_3
_geom_angle
_geom_angle_publ_flag
C1 C1 C1 11_666 12_546 119.999(3) y
C1 C1 C2 11_666 . 119.62(9) y
C1 C1 C2 12_546 . 120.38(9) y
C7B C2 C3B . . 116.60(16) y
C7 C2 C3B . . 101.57(17) y
C7B C2 C3 . . 102.59(17) y
C7 C2 C3 . . 116.23(16) y
C7B C2 C1 . . 123.79(14) y
C7 C2 C1 . . 123.84(13) y
C3B C2 C1 . . 119.61(13) y
C3 C2 C1 . . 119.91(13) y
C4 C3 C2 . . 121.8(2) y
C4 C3 H3 . . 119.1 ?
C2 C3 H3 . . 119.1 ?
C3 C4 C5 . . 119.3(2) y
C3 C4 H4 . . 120.4 ?
C5 C4 H4 . . 120.4 ?
C4B C3B C2 . . 121.8(2) y
C4B C3B H3B . . 119.1 ?
C2 C3B H3B . . 119.1 ?
C3B C4B C5 . . 118.8(2) y
C3B C4B H4B . . 120.6 ?
C5 C4B H4B . . 120.6 ?
C6B C5 C4 . . 103.8(2) y
C6 C5 C4 . . 118.33(18) y
C6B C5 C4B . . 119.15(18) y
C6 C5 C4B . . 103.5(2) y
C6B C5 C8 . . 122.90(17) y
C6 C5 C8 . . 123.07(16) y
C4 C5 C8 . . 118.57(15) y
C4B C5 C8 . . 117.87(15) y
C7 C6 C5 . . 121.3(2) y
C7 C6 H6 . . 119.4 ?
C5 C6 H6 . . 119.4 ?
C6 C7 C2 . . 122.7(2) y
C6 C7 H7 . . 118.6 ?
C2 C7 H7 . . 118.6 ?
C5 C6B C7B . . 121.2(3) y
C5 C6B H6B . . 119.4 ?
C7B C6B H6B . . 119.4 ?
C6B C7B C2 . . 122.2(2) y
C6B C7B H7B . . 118.9 ?
C2 C7B H7B . . 118.9 ?
N2 C8 N1 . . 126.76(12) y
N2 C8 C5 . . 116.39(13) y
N1 C8 C5 . . 116.85(13) y
N3 C9 N4 . . 116.48(14) y
N3 C9 N2 . . 125.37(16) y
N4 C9 N2 . . 118.10(15) y
N1 C10 N5 . . 117.29(16) y
N1 C10 N3 . . 126.30(16) y
N5 C10 N3 . . 116.40(14) y
C10 N1 C8 . . 113.02(13) y
C8 N2 C9 . . 114.54(13) y
C9 N3 C10 . . 113.95(14) y
C9 N4 H4A . . 120 ?
C9 N4 H4C . . 120 ?
H4A N4 H4C . . 120 ?
C10 N5 H5A . . 120 ?
C10 N5 H5B . . 120 ?
H5A N5 H5B . . 120 ?
C21 C20 C25 . . 120 y
C21 C20 H20 . . 120 ?
C25 C20 H20 . . 120 ?
C22 C21 C20 . . 120 y
C22 C21 H21 . . 120 ?
C20 C21 H21 . . 120 ?
C21 C22 C23 . . 120 y
C21 C22 H22 . . 120 ?
C23 C22 H22 . . 120 ?
C22 C23 C24 . . 120 y
C22 C23 H23 . . 120 ?
C24 C23 H23 . . 120 ?
C25 C24 C23 . . 120 y
C25 C24 H24 . . 120 ?
C23 C24 H24 . . 120 ?
C24 C25 C20 . . 120 y
C24 C25 H25 . . 120 ?
C20 C25 H25 . . 120 ?
C27 C26 C31 . . 120 y
C27 C26 H26 . . 120 ?
C31 C26 H26 . . 120 ?
C28 C27 C26 . . 120 y
C28 C27 H27 . . 120 ?
C26 C27 H27 . . 120 ?
C27 C28 C29 . . 120 y
C27 C28 H28 . . 120 ?
C29 C28 H28 . . 120 ?
C30 C29 C28 . . 120 y
C30 C29 H29 . . 120 ?
C28 C29 H29 . . 120 ?
C29 C30 C31 . . 120 y
C29 C30 H30 . . 120 ?
C31 C30 H30 . . 120 ?
C30 C31 C26 . . 120 y
C30 C31 H31 . . 120 ?
C26 C31 H31 . . 120 ?
O40 S40 C41 . . 103.0(3) y
O40 S40 C40 . . 136.2(3) y
C41 S40 C40 . . 97.1(4) y
S40 C40 H40A . . 109.5 ?
S40 C40 H40B . . 109.5 ?
H40A C40 H40B . . 109.5 ?
S40 C40 H40C . . 109.5 ?
H40A C40 H40C . . 109.5 ?
H40B C40 H40C . . 109.5 ?
S40 C41 H41A . . 109.5 ?
S40 C41 H41B . . 109.5 ?
H41A C41 H41B . . 109.5 ?
S40 C41 H41C . . 109.5 ?
H41A C41 H41C . . 109.5 ?
H41B C41 H41C . . 109.5 ?

loop_
_geom_bond_atom_site_label_1
_geom_bond_atom_site_label_2
_geom_bond_site_symmetry_2
_geom_bond_distance
_geom_bond_publ_flag
C1 C1 11_666 1.4038(10) y
C1 C1 12_546 1.4038(10) y
C1 C2 . 1.4876(14) y
C2 C7b . 1.382(3) y
C2 C7 . 1.385(3) y
C2 C3b . 1.406(3) y
C2 C3 . 1.409(3) y
C3 C4 . 1.372(3) y
C3 H3 . 0.95 ?
C4 C5 . 1.419(3) y
C4 H4 . 0.95 ?
C3b C4b . 1.387(3) y
C3b H3b . 0.95 ?
C4b C5 . 1.420(3) y
C4b H4b . 0.95 ?
C5 C6b . 1.346(3) y
C5 C6 . 1.367(3) y
C5 C8 . 1.4802(17) y
C6 C7 . 1.353(3) y
C6 H6 . 0.95 ?
C7 H7 . 0.95 ?
C6b C7b . 1.376(4) y
C6b H6b . 0.95 ?
C7b H7b . 0.95 ?
C8 N2 . 1.3109(18) y
C8 N1 . 1.3413(18) y
C9 N3 . 1.3259(19) y
C9 N4 . 1.329(2) y
C9 N2 . 1.3418(18) y
C10 N1 . 1.3316(18) y
C10 N5 . 1.338(2) y
C10 N3 . 1.345(2) y
N4 H4a . 0.88 ?
N4 H4c . 0.88 ?
N5 H5a . 0.88 ?
N5 H5b . 0.88 ?
C20 C21 . 1.39 y
C20 C25 . 1.39 y
C20 H20 . 0.95 ?
C21 C22 . 1.39 y
C21 H21 . 0.95 ?
C22 C23 . 1.39 y
C22 H22 . 0.95 ?
C23 C24 . 1.39 y
C23 H23 . 0.95 ?
C24 C25 . 1.39 y
C24 H24 . 0.95 ?
C25 H25 . 0.95 ?
C26 C27 . 1.39 y
C26 C31 . 1.39 y
C26 H26 . 0.95 ?
C27 C28 . 1.39 y
C27 H27 . 0.95 ?
C28 C29 . 1.39 y
C28 H28 . 0.95 ?
C29 C30 . 1.39 y
C29 H29 . 0.95 ?
C30 C31 . 1.39 y
C30 H30 . 0.95 ?
C31 H31 . 0.95 ?
S40 O40 . 1.507(3) y
S40 C41 . 1.767(4) y
S40 C40 . 1.768(4) y
C40 H40a . 0.98 ?
C40 H40b . 0.98 ?
C40 H40c . 0.98 ?
C41 H41a . 0.98 ?
C41 H41b . 0.98 ?
C41 H41c . 0.98 ?

loop_
_geom_hbond_atom_site_label_D
_geom_hbond_atom_site_label_H
_geom_hbond_atom_site_label_A
_geom_hbond_distance_DH
_geom_hbond_distance_HA
_geom_hbond_distance_DA
_geom_hbond_angle_DHA
_geom_hbond_site_symmetry_A
N4 H4A N3 0.88 2.02 2.8990(19) 173.3 13_656
N4 H4C O40 0.88 2.22 2.908(3) 135.3 .
N5 H5A O40 0.88 2.14 2.944(3) 150.8 1_554
N5 H5B O40 0.88 2.37 3.193(3) 155 13_656

loop_
_geom_torsion_atom_site_label_1
_geom_torsion_atom_site_label_2
_geom_torsion_atom_site_label_3
_geom_torsion_atom_site_label_4
_geom_torsion_site_symmetry_1
_geom_torsion
_geom_torsion_publ_flag
C1 C1 C2 C7B 11_666 66.1(2) y
C1 C1 C2 C7B 12_546 -113.8(2) y
C1 C1 C2 C7 11_666 114.1(2) y
C1 C1 C2 C7 12_546 -65.8(2) y
C1 C1 C2 C3B 11_666 -114.7(2) y
C1 C1 C2 C3B 12_546 65.5(2) y
C1 C1 C2 C3 11_666 -67.3(2) y
C1 C1 C2 C3 12_546 112.8(2) y
C7B C2 C3 C4 . 35.6(3) y
C7 C2 C3 C4 . -4.0(4) y
C3B C2 C3 C4 . -80.8(3) y
C1 C2 C3 C4 . 177.4(2) y
C2 C3 C4 C5 . 6.3(4) y
C7B C2 C3B C4B . -0.4(4) y
C7 C2 C3B C4B . -39.3(3) y
C3 C2 C3B C4B . 77.6(3) y
C1 C2 C3B C4B . -179.7(2) y
C2 C3B C4B C5 . -1.8(4) y
C3 C4 C5 C6B . -44.1(3) y
C3 C4 C5 C6 . -6.5(4) y
C3 C4 C5 C4B . 73.7(3) y
C3 C4 C5 C8 . 175.5(2) y
C3B C4B C5 C6B . 4.8(4) y
C3B C4B C5 C6 . 41.9(3) y
C3B C4B C5 C4 . -75.0(3) y
C3B C4B C5 C8 . -178.5(2) y
C6B C5 C6 C7 . 80.0(4) y
C4 C5 C6 C7 . 4.8(4) y
C4B C5 C6 C7 . -40.5(4) y
C8 C5 C6 C7 . -177.4(2) y
C5 C6 C7 C2 . -2.7(5) y
C7B C2 C7 C6 . -75.5(3) y
C3B C2 C7 C6 . 42.6(3) y
C3 C2 C7 C6 . 2.1(4) y
C1 C2 C7 C6 . -179.3(2) y
C6 C5 C6B C7B . -79.1(4) y
C4 C5 C6B C7B . 39.7(4) y
C4B C5 C6B C7B . -5.6(4) y
C8 C5 C6B C7B . 177.9(2) y
C5 C6B C7B C2 . 3.4(5) y
C7 C2 C7B C6B . 75.0(3) y
C3B C2 C7B C6B . -0.3(4) y
C3 C2 C7B C6B . -41.2(3) y
C1 C2 C7B C6B . 179.0(2) y
C6B C5 C8 N2 . -158.6(3) y
C6 C5 C8 N2 . 156.0(2) y
C4 C5 C8 N2 . -26.1(2) y
C4B C5 C8 N2 . 24.8(2) y
C6B C5 C8 N1 . 22.2(3) y
C6 C5 C8 N1 . -23.2(3) y
C4 C5 C8 N1 . 154.65(18) y
C4B C5 C8 N1 . -154.4(2) y
N5 C10 N1 C8 . 178.22(16) y
N3 C10 N1 C8 . -0.7(2) y
N2 C8 N1 C10 . 0.9(2) y
C5 C8 N1 C10 . 179.98(13) y
N1 C8 N2 C9 . -1.8(2) y
C5 C8 N2 C9 . 179.04(14) y
N3 C9 N2 C8 . 2.9(3) y
N4 C9 N2 C8 . -179.84(17) y
N4 C9 N3 C10 . 179.91(17) y
N2 C9 N3 C10 . -2.8(3) y
N1 C10 N3 C9 . 1.6(3) y
N5 C10 N3 C9 . -177.34(17) y
C25 C20 C21 C22 . 0 y
C20 C21 C22 C23 . 0 y
C21 C22 C23 C24 . 0 y
C22 C23 C24 C25 . 0 y
C23 C24 C25 C20 . 0 y
C21 C20 C25 C24 . 0 y
C31 C26 C27 C28 . 0 y
C26 C27 C28 C29 . 0 y
C27 C28 C29 C30 . 0 y
C28 C29 C30 C31 . 0 y
C29 C30 C31 C26 . 0 y
C27 C26 C31 C30 . 0 y
